data_2015193
loop_
_publ_author_name
'Pavan Kumar, K. V. P.'
'Kumara Swamy, K. C.'

_publ_section_title
;
 Two phosphate--imidazole complexes with and without a hydrogen-bonded
 guest molecule
;
_journal_coeditor_code SK1869
_journal_issue 11
_journal_name_full 'Acta Crystallographica Section C'
_journal_page_first o668
_journal_page_last o670
_journal_paper_doi 10.1107/S0108270105031744
_journal_volume 61
_journal_year 2005
_chemical_formula_iupac '2(C3 H5 N2 +), 2(C22 H28 O4 P S -), C8 H16 N2 O4'
_chemical_formula_moiety '2(C3 H5 N2 +), 2(C22 H28 O4 P S -), C8 H16 N2 O4'
_chemical_formula_sum 'C58 H82 N6 O12 P2 S2'
_chemical_formula_weight 1181.36
_chemical_name_systematic
;
imidazolium 6,6'-di-tert-butyl-4,4'-dimethyl-2,2'-thiodiphenylphosphate
diisopropyl hydrazodicarboxylate hemisolvate
;
_space_group_IT_number 15
_symmetry_cell_setting monoclinic
_symmetry_space_group_name_Hall '-C 2yc'
_symmetry_space_group_name_H-M 'C 1 2/c 1'
_atom_sites_solution_hydrogens geom
_atom_sites_solution_primary direct
_atom_sites_solution_secondary difmap
_cell_angle_alpha 90.00
_cell_angle_beta 112.5420(10)
_cell_angle_gamma 90.00
_cell_formula_units_Z 4
_cell_length_a 29.333(2)
_cell_length_b 9.9415(7)
_cell_length_c 23.3483(17)
_cell_measurement_reflns_used 7692
_cell_measurement_temperature 295(2)
_cell_measurement_theta_max 24.62
_cell_measurement_theta_min 2.49
_cell_volume 6288.5(8)
_computing_cell_refinement SMART
_computing_data_collection 'SMART (Bruker, 2000)'
_computing_data_reduction 'SAINT (Bruker, 2000)'
_computing_molecular_graphics 'SHELXTL-NT (Sheldrick, 1999)'
_computing_publication_material SHELXTL-NT
_computing_structure_refinement 'SHELXL97 (Sheldrick, 1997)'
_computing_structure_solution 'SHELXS97 (Sheldrick, 1997)'
_diffrn_ambient_temperature 295(2)
_diffrn_measured_fraction_theta_full 0.954
_diffrn_measured_fraction_theta_max 0.954
_diffrn_measurement_device_type 'Bruker SMART CCD area-detector'
_diffrn_measurement_method '\f and \w scans'
_diffrn_radiation_monochromator graphite
_diffrn_radiation_source 'fine-focus sealed tube'
_diffrn_radiation_type MoK\a
_diffrn_radiation_wavelength 0.71073
_diffrn_reflns_av_R_equivalents 0.0650
_diffrn_reflns_av_sigmaI/netI 0.0507
_diffrn_reflns_limit_h_max 37
_diffrn_reflns_limit_h_min -37
_diffrn_reflns_limit_k_max 13
_diffrn_reflns_limit_k_min -13
_diffrn_reflns_limit_l_max 31
_diffrn_reflns_limit_l_min -31
_diffrn_reflns_number 35617
_diffrn_reflns_theta_full 28.25
_diffrn_reflns_theta_max 28.25
_diffrn_reflns_theta_min 1.50
_diffrn_standards_decay_% 0
_exptl_absorpt_coefficient_mu 0.198
_exptl_absorpt_correction_T_max 0.958
_exptl_absorpt_correction_T_min 0.796
_exptl_absorpt_correction_type empirical
_exptl_absorpt_process_details '(SADABS; Sheldrick, 1996)'
_exptl_crystal_colour colorless
_exptl_crystal_density_diffrn 1.248
_exptl_crystal_density_method 'not measured'
_exptl_crystal_description needle
_exptl_crystal_F_000 2520
_exptl_crystal_size_max 0.44
_exptl_crystal_size_mid 0.30
_exptl_crystal_size_min 0.22
_refine_diff_density_max 0.392
_refine_diff_density_min -0.243
_refine_ls_extinction_method none
_refine_ls_goodness_of_fit_ref 0.947
_refine_ls_hydrogen_treatment mixed
_refine_ls_matrix_type full
_refine_ls_number_parameters 375
_refine_ls_number_reflns 7424
_refine_ls_number_restraints 0
_refine_ls_restrained_S_all 0.947
_refine_ls_R_factor_all 0.0798
_refine_ls_R_factor_gt 0.0484
_refine_ls_shift/su_max 0.000
_refine_ls_shift/su_mean 0.000
_refine_ls_structure_factor_coef Fsqd
_refine_ls_weighting_details 'calc w=1/[\s^2^(Fo^2^)+(0.0778P)^2^] where P=(Fo^2^+2Fc^2^)/3'
_refine_ls_weighting_scheme calc
_refine_ls_wR_factor_gt 0.1209
_refine_ls_wR_factor_ref 0.1348
_reflns_number_gt 4746
_reflns_number_total 7424
_reflns_threshold_expression I>2\s(I)
_cod_data_source_file sk1869.cif
_cod_data_source_block II
_cod_depositor_comments
;
The following automatic conversions were performed:
'_symmetry_cell_setting' value 'Monoclinic' changed to 'monoclinic'
according to '/home/saulius/struct/CIF-dictionaries/cif_core.dic'
dictionary named 'cif_core.dic' version 2.4.1 from 2010-06-29.

Automatic conversion script
Id: cif_fix_enum 1527 2010-12-29 10:47:43Z saulius 

The following automatic conversions were performed:

'_symmetry_cell_setting' value 'Monoclinic' changed to 'monoclinic'
according to /home/saulius/struct/CIF-dictionaries/cif_core.dic
dictionary named 'cif_core.dic' version 2.4.1 from 2010-06-29.

Automatic conversion script
Id: cif_fix_values 1715 2011-07-08 13:25:40Z adriana 

2019-10-08
Z value and formula fixed to values more according to usual
chemical conventions.                 miguel
;
_cod_original_formula_sum 'C29 H41 N3 O6 P S'
_cod_original_formula_weight 590.68
_cod_original_formula_moiety 'C3 H5 N2 +, C22 H28 O4 P S -, 0.5C8 H16 N2 O4'
_cod_original_formula_iupac 'C3 H5 N2 +, C22 H28 O4 P S -, 0.5C8 H16 N2 O4'
_cod_original_formula_units_Z 8
_cod_original_sg_symbol_Hall -C2yc
_cod_original_sg_symbol_H-M 'C 2/c'
_cod_database_code 2015193
_cod_database_fobs_code 2015193

loop_
_symmetry_equiv_pos_as_xyz
'x, y, z'
'-x, y, -z+1/2'
'x+1/2, y+1/2, z'
'-x+1/2, y+1/2, -z+1/2'
'-x, -y, -z'
'x, -y, z-1/2'
'-x+1/2, -y+1/2, -z'
'x+1/2, -y+1/2, z-1/2'

loop_
_atom_site_label
_atom_site_fract_x
_atom_site_fract_y
_atom_site_fract_z
_atom_site_U_iso_or_equiv
_atom_site_adp_type
_atom_site_calc_flag
_atom_site_refinement_flags
_atom_site_occupancy
_atom_site_disorder_assembly
_atom_site_disorder_group
_atom_site_type_symbol
P1 0.130053(18) 0.03372(5) 0.26349(2) 0.03602(14) Uani d . 1 . . P
S1 0.214948(18) 0.18642(5) 0.20616(2) 0.04206(15) Uani d . 1 . . S
O1 0.18893(5) 0.01164(12) 0.29554(6) 0.0382(3) Uani d . 1 . . O
O2 0.11911(5) 0.05899(12) 0.19132(6) 0.0404(3) Uani d . 1 . . O
O3 0.10864(5) -0.09917(12) 0.26609(7) 0.0476(4) Uani d . 1 . . O
O4 0.11579(5) 0.15417(13) 0.28965(6) 0.0443(3) Uani d . 1 . . O
C1 0.22317(7) 0.11147(18) 0.32462(9) 0.0361(4) Uani d . 1 . . C
C2 0.24602(7) 0.11358(18) 0.38934(9) 0.0391(4) Uani d . 1 . . C
C3 0.28189(7) 0.2126(2) 0.41460(9) 0.0436(5) Uani d . 1 . . C
H3 0.2975 0.2169 0.4576 0.052 Uiso calc R 1 . . H
C4 0.29581(7) 0.30490(19) 0.37990(9) 0.0433(5) Uani d . 1 . . C
C5 0.27336(7) 0.29728(19) 0.31618(9) 0.0411(5) Uani d . 1 . . C
H5 0.2826 0.3566 0.2917 0.049 Uiso calc R 1 . . H
C6 0.23722(6) 0.20185(18) 0.28843(8) 0.0352(4) Uani d . 1 . . C
C7 0.23487(9) 0.0121(2) 0.43197(10) 0.0529(6) Uani d . 1 . . C
C8 0.26739(10) 0.0334(2) 0.50001(10) 0.0685(7) Uani d . 1 . . C
H8A 0.3013 0.0201 0.5060 0.103 Uiso calc R 1 . . H
H8B 0.2584 -0.0298 0.5249 0.103 Uiso calc R 1 . . H
H8C 0.2630 0.1233 0.5120 0.103 Uiso calc R 1 . . H
C9 0.24525(16) -0.1304(2) 0.41559(13) 0.1141(14) Uani d . 1 . . C
H9A 0.2236 -0.1508 0.3738 0.171 Uiso calc R 1 . . H
H9B 0.2398 -0.1933 0.4435 0.171 Uiso calc R 1 . . H
H9C 0.2789 -0.1364 0.4192 0.171 Uiso calc R 1 . . H
C25 0.17028(13) 0.5969(3) 0.31586(18) 0.1003(12) Uani d . 1 . . C
H25 0.1963 0.6573 0.3324 0.120 Uiso calc R 1 . . H
C10 0.18173(11) 0.0268(4) 0.42690(13) 0.1065(13) Uani d . 1 . . C
H10A 0.1751 0.1195 0.4323 0.160 Uiso calc R 1 . . H
H10B 0.1769 -0.0265 0.4584 0.160 Uiso calc R 1 . . H
H10C 0.1596 -0.0033 0.3868 0.160 Uiso calc R 1 . . H
C11 0.33514(8) 0.4084(2) 0.41126(10) 0.0596(6) Uani d . 1 . . C
H11A 0.3540 0.4249 0.3863 0.089 Uiso calc R 1 . . H
H11B 0.3566 0.3755 0.4512 0.089 Uiso calc R 1 . . H
H11C 0.3199 0.4905 0.4163 0.089 Uiso calc R 1 . . H
C12 0.15581(7) 0.26397(19) 0.17661(8) 0.0378(4) Uani d . 1 . . C
C13 0.15136(8) 0.3968(2) 0.15664(9) 0.0438(5) Uani d . 1 . . C
H13 0.1796 0.4477 0.1635 0.053 Uiso calc R 1 . . H
C14 0.10550(8) 0.4536(2) 0.12676(10) 0.0490(5) Uani d . 1 . . C
C15 0.06428(8) 0.3725(2) 0.11450(10) 0.0513(5) Uani d . 1 . . C
H15 0.0334 0.4099 0.0926 0.062 Uiso calc R 1 . . H
C16 0.06619(7) 0.2389(2) 0.13281(9) 0.0441(5) Uani d . 1 . . C
C17 0.11339(7) 0.18841(18) 0.16726(8) 0.0376(4) Uani d . 1 . . C
C18 0.01847(8) 0.1550(3) 0.11564(11) 0.0601(6) Uani d . 1 . . C
C19 0.00099(11) 0.1597(4) 0.16928(15) 0.1106(13) Uani d . 1 . . C
H19A 0.0256 0.1204 0.2055 0.166 Uiso calc R 1 . . H
H19B -0.0293 0.1102 0.1583 0.166 Uiso calc R 1 . . H
H19C -0.0044 0.2516 0.1778 0.166 Uiso calc R 1 . . H
C20 0.02562(11) 0.0089(3) 0.09967(16) 0.0990(11) Uani d . 1 . . C
H20A 0.0425 0.0075 0.0716 0.148 Uiso calc R 1 . . H
H20B -0.0060 -0.0337 0.0805 0.148 Uiso calc R 1 . . H
H20C 0.0449 -0.0386 0.1369 0.148 Uiso calc R 1 . . H
C21 -0.02257(10) 0.2129(3) 0.05740(14) 0.0916(10) Uani d . 1 . . C
H21A -0.0312 0.3015 0.0663 0.137 Uiso calc R 1 . . H
H21B -0.0511 0.1558 0.0455 0.137 Uiso calc R 1 . . H
H21C -0.0110 0.2176 0.0241 0.137 Uiso calc R 1 . . H
C22 0.09953(10) 0.5998(2) 0.10678(13) 0.0717(7) Uani d . 1 . . C
H22A 0.1237 0.6534 0.1380 0.107 Uiso calc R 1 . . H
H22B 0.0670 0.6301 0.1013 0.107 Uiso calc R 1 . . H
H22C 0.1041 0.6086 0.0684 0.107 Uiso calc R 1 . . H
N1 0.12714(7) 0.41688(17) 0.29291(8) 0.0487(4) Uani d . 1 . . N
H1N 0.1187 0.3337 0.2914 0.058 Uiso calc R 1 . . H
N2 0.12334(10) 0.62712(19) 0.27852(12) 0.0779(7) Uani d . 1 . . N
H2N 0.1121 0.7063 0.2660 0.093 Uiso calc R 1 . . H
C23 0.09822(9) 0.5163(2) 0.26484(11) 0.0571(6) Uani d . 1 . . C
H23 0.0650 0.5088 0.2392 0.068 Uiso calc R 1 . . H
C24 0.17225(10) 0.4664(3) 0.32440(13) 0.0747(8) Uani d . 1 . . C
H24 0.2000 0.4171 0.3481 0.090 Uiso calc R 1 . . H
O5 -0.01256(6) 0.66754(19) 0.32395(8) 0.0721(5) Uani d . 1 . . O
O6 0.06252(5) 0.76214(16) 0.37407(7) 0.0568(4) Uani d . 1 . . O
N3 0.02036(7) 0.8174(2) 0.27774(8) 0.0536(5) Uani d . 1 . . N
H3N 0.0463(8) 0.860(2) 0.2797(10) 0.050(6) Uiso d . 1 . . H
C26 0.02040(7) 0.7407(2) 0.32473(10) 0.0481(5) Uani d . 1 . . C
C27 0.06903(9) 0.6887(3) 0.43031(11) 0.0682(7) Uani d . 1 . . C
H27 0.0372 0.6799 0.4345 0.082 Uiso calc R 1 . . H
C28 0.10329(11) 0.7710(4) 0.48272(13) 0.0967(10) Uani d . 1 . . C
H28A 0.1347 0.7780 0.4790 0.145 Uiso calc R 1 . . H
H28B 0.1075 0.7285 0.5214 0.145 Uiso calc R 1 . . H
H28C 0.0897 0.8592 0.4814 0.145 Uiso calc R 1 . . H
C29 0.08856(16) 0.5530(4) 0.42555(18) 0.1249(14) Uani d . 1 . . C
H29A 0.0665 0.5089 0.3888 0.187 Uiso calc R 1 . . H
H29B 0.0913 0.5007 0.4613 0.187 Uiso calc R 1 . . H
H29C 0.1205 0.5616 0.4235 0.187 Uiso calc R 1 . . H

loop_
_atom_site_aniso_label
_atom_site_aniso_U_11
_atom_site_aniso_U_22
_atom_site_aniso_U_33
_atom_site_aniso_U_12
_atom_site_aniso_U_13
_atom_site_aniso_U_23
P1 0.0378(3) 0.0256(2) 0.0463(3) -0.0014(2) 0.0180(2) 0.0017(2)
S1 0.0392(3) 0.0503(3) 0.0397(3) 0.0015(2) 0.0185(2) 0.0019(2)
O1 0.0383(7) 0.0311(7) 0.0446(8) -0.0012(5) 0.0151(6) 0.0004(6)
O2 0.0435(8) 0.0329(7) 0.0435(8) -0.0016(6) 0.0152(6) -0.0007(6)
O3 0.0452(8) 0.0286(7) 0.0668(10) -0.0049(6) 0.0191(7) 0.0049(6)
O4 0.0539(8) 0.0322(7) 0.0535(8) 0.0028(6) 0.0280(7) 0.0014(6)
C1 0.0344(10) 0.0321(10) 0.0428(11) 0.0007(8) 0.0161(8) -0.0002(8)
C2 0.0431(11) 0.0342(10) 0.0421(11) 0.0015(8) 0.0188(9) 0.0033(8)
C3 0.0438(11) 0.0448(11) 0.0390(11) -0.0008(9) 0.0126(9) -0.0005(9)
C4 0.0395(11) 0.0393(11) 0.0490(12) -0.0021(8) 0.0146(9) 0.0004(9)
C5 0.0389(11) 0.0395(11) 0.0458(11) -0.0015(8) 0.0173(9) 0.0068(9)
C6 0.0330(9) 0.0362(10) 0.0366(10) 0.0039(8) 0.0138(8) 0.0036(8)
C7 0.0687(15) 0.0510(13) 0.0395(12) -0.0117(11) 0.0213(11) 0.0034(10)
C8 0.0873(19) 0.0688(16) 0.0442(13) -0.0052(14) 0.0193(13) 0.0136(12)
C9 0.239(4) 0.0401(14) 0.0689(19) -0.013(2) 0.066(2) 0.0069(13)
C25 0.087(2) 0.066(2) 0.169(4) -0.0321(17) 0.073(2) -0.055(2)
C10 0.074(2) 0.190(4) 0.0601(18) -0.034(2) 0.0309(15) 0.031(2)
C11 0.0580(14) 0.0578(14) 0.0561(14) -0.0191(11) 0.0144(11) -0.0032(11)
C12 0.0407(10) 0.0416(11) 0.0317(9) 0.0005(8) 0.0146(8) 0.0007(8)
C13 0.0479(12) 0.0461(12) 0.0393(11) -0.0045(9) 0.0190(9) 0.0043(9)
C14 0.0560(13) 0.0469(12) 0.0481(12) 0.0040(10) 0.0244(10) 0.0086(10)
C15 0.0453(12) 0.0564(13) 0.0508(13) 0.0102(10) 0.0168(10) 0.0143(10)
C16 0.0423(11) 0.0506(12) 0.0388(11) -0.0015(9) 0.0148(9) 0.0033(9)
C17 0.0437(11) 0.0341(10) 0.0356(10) 0.0009(8) 0.0159(8) -0.0007(8)
C18 0.0388(12) 0.0731(16) 0.0574(14) -0.0050(11) 0.0061(11) 0.0089(12)
C19 0.0563(17) 0.190(4) 0.091(2) -0.031(2) 0.0345(16) 0.010(2)
C20 0.0682(19) 0.0683(19) 0.124(3) -0.0246(15) -0.0042(18) -0.0039(18)
C21 0.0580(17) 0.093(2) 0.088(2) -0.0046(15) -0.0116(15) 0.0133(17)
C22 0.0751(18) 0.0569(15) 0.0854(19) 0.0074(13) 0.0335(15) 0.0285(13)
N1 0.0606(12) 0.0303(9) 0.0554(11) 0.0006(8) 0.0224(9) -0.0031(8)
N2 0.120(2) 0.0319(11) 0.1134(19) 0.0190(12) 0.0800(17) 0.0128(11)
C23 0.0541(14) 0.0603(15) 0.0556(14) 0.0161(12) 0.0197(11) 0.0073(11)
C24 0.0507(15) 0.0714(18) 0.0878(19) 0.0120(13) 0.0107(14) -0.0272(15)
O5 0.0516(10) 0.0908(13) 0.0681(11) -0.0296(9) 0.0167(8) 0.0014(9)
O6 0.0419(8) 0.0712(11) 0.0484(9) -0.0128(7) 0.0073(7) 0.0102(8)
N3 0.0340(10) 0.0725(13) 0.0479(11) -0.0076(9) 0.0086(8) 0.0035(9)
C26 0.0355(11) 0.0572(13) 0.0504(13) -0.0049(10) 0.0150(10) -0.0040(10)
C27 0.0576(15) 0.0847(19) 0.0563(15) -0.0131(13) 0.0154(12) 0.0179(13)
C28 0.088(2) 0.121(3) 0.0585(18) -0.026(2) 0.0042(15) 0.0140(17)
C29 0.148(4) 0.095(3) 0.109(3) 0.008(3) 0.024(3) 0.039(2)

loop_
_atom_type_symbol
_atom_type_description
_atom_type_scat_dispersion_real
_atom_type_scat_dispersion_imag
_atom_type_scat_source
C C 0.0033 0.0016 'International Tables Vol C Tables 4.2.6.8 and 6.1.1.4'
H H 0.0000 0.0000 'International Tables Vol C Tables 4.2.6.8 and 6.1.1.4'
N N 0.0061 0.0033 'International Tables Vol C Tables 4.2.6.8 and 6.1.1.4'
O O 0.0106 0.0060 'International Tables Vol C Tables 4.2.6.8 and 6.1.1.4'
P P 0.1023 0.0942 'International Tables Vol C Tables 4.2.6.8 and 6.1.1.4'
S S 0.1246 0.1234 'International Tables Vol C Tables 4.2.6.8 and 6.1.1.4'

loop_
_geom_angle_atom_site_label_1
_geom_angle_atom_site_label_2
_geom_angle_atom_site_label_3
_geom_angle_site_symmetry_1
_geom_angle_site_symmetry_3
_geom_angle
_geom_angle_publ_flag
O3 P1 O4 . . 121.15(8) y
O3 P1 O2 . . 105.42(8) y
O4 P1 O2 . . 109.41(7) y
O3 P1 O1 . . 104.86(7) y
O4 P1 O1 . . 109.97(8) y
O2 P1 O1 . . 104.79(7) y
C12 S1 C6 . . 106.31(8) ?
C1 O1 P1 . . 125.05(11) ?
C17 O2 P1 . . 120.87(11) ?
O1 C1 C2 . . 119.72(16) ?
O1 C1 C6 . . 119.23(16) ?
C2 C1 C6 . . 120.84(17) ?
C3 C2 C1 . . 116.01(17) ?
C3 C2 C7 . . 120.13(18) ?
C1 C2 C7 . . 123.83(17) ?
C4 C3 C2 . . 124.29(19) ?
C4 C3 H3 . . 117.9 ?
C2 C3 H3 . . 117.9 ?
C5 C4 C3 . . 117.96(18) ?
C5 C4 C11 . . 121.40(18) ?
C3 C4 C11 . . 120.63(19) ?
C4 C5 C6 . . 120.38(18) ?
C4 C5 H5 . . 119.8 ?
C6 C5 H5 . . 119.8 ?
C5 C6 C1 . . 120.49(17) ?
C5 C6 S1 . . 117.49(14) ?
C1 C6 S1 . . 121.62(14) ?
C8 C7 C10 . . 106.3(2) ?
C8 C7 C9 . . 106.6(2) ?
C10 C7 C9 . . 111.4(3) ?
C8 C7 C2 . . 112.37(18) ?
C10 C7 C2 . . 110.6(2) ?
C9 C7 C2 . . 109.49(19) ?
C7 C8 H8A . . 109.5 ?
C7 C8 H8B . . 109.5 ?
H8A C8 H8B . . 109.5 ?
C7 C8 H8C . . 109.5 ?
H8A C8 H8C . . 109.5 ?
H8B C8 H8C . . 109.5 ?
C7 C9 H9A . . 109.5 ?
C7 C9 H9B . . 109.5 ?
H9A C9 H9B . . 109.5 ?
C7 C9 H9C . . 109.5 ?
H9A C9 H9C . . 109.5 ?
H9B C9 H9C . . 109.5 ?
C24 C25 N2 . . 107.0(2) ?
C24 C25 H25 . . 126.5 ?
N2 C25 H25 . . 126.5 ?
C7 C10 H10A . . 109.5 ?
C7 C10 H10B . . 109.5 ?
H10A C10 H10B . . 109.5 ?
C7 C10 H10C . . 109.5 ?
H10A C10 H10C . . 109.5 ?
H10B C10 H10C . . 109.5 ?
C4 C11 H11A . . 109.5 ?
C4 C11 H11B . . 109.5 ?
H11A C11 H11B . . 109.5 ?
C4 C11 H11C . . 109.5 ?
H11A C11 H11C . . 109.5 ?
H11B C11 H11C . . 109.5 ?
C13 C12 C17 . . 119.67(17) ?
C13 C12 S1 . . 119.61(15) ?
C17 C12 S1 . . 120.36(14) ?
C14 C13 C12 . . 120.51(19) ?
C14 C13 H13 . . 119.7 ?
C12 C13 H13 . . 119.7 ?
C13 C14 C15 . . 118.03(19) ?
C13 C14 C22 . . 121.6(2) ?
C15 C14 C22 . . 120.3(2) ?
C14 C15 C16 . . 124.24(19) ?
C14 C15 H15 . . 117.9 ?
C16 C15 H15 . . 117.9 ?
C15 C16 C17 . . 115.67(18) ?
C15 C16 C18 . . 120.71(19) ?
C17 C16 C18 . . 123.62(19) ?
O2 C17 C12 . . 118.22(16) ?
O2 C17 C16 . . 120.26(17) ?
C12 C17 C16 . . 121.49(17) ?
C19 C18 C20 . . 110.4(3) ?
C19 C18 C21 . . 108.5(2) ?
C20 C18 C21 . . 105.8(2) ?
C19 C18 C16 . . 109.1(2) ?
C20 C18 C16 . . 112.3(2) ?
C21 C18 C16 . . 110.5(2) ?
C18 C19 H19A . . 109.5 ?
C18 C19 H19B . . 109.5 ?
H19A C19 H19B . . 109.5 ?
C18 C19 H19C . . 109.5 ?
H19A C19 H19C . . 109.5 ?
H19B C19 H19C . . 109.5 ?
C18 C20 H20A . . 109.5 ?
C18 C20 H20B . . 109.5 ?
H20A C20 H20B . . 109.5 ?
C18 C20 H20C . . 109.5 ?
H20A C20 H20C . . 109.5 ?
H20B C20 H20C . . 109.5 ?
C18 C21 H21A . . 109.5 ?
C18 C21 H21B . . 109.5 ?
H21A C21 H21B . . 109.5 ?
C18 C21 H21C . . 109.5 ?
H21A C21 H21C . . 109.5 ?
H21B C21 H21C . . 109.5 ?
C14 C22 H22A . . 109.5 ?
C14 C22 H22B . . 109.5 ?
H22A C22 H22B . . 109.5 ?
C14 C22 H22C . . 109.5 ?
H22A C22 H22C . . 109.5 ?
H22B C22 H22C . . 109.5 ?
C23 N1 C24 . . 108.3(2) ?
C23 N1 H1N . . 125.9 ?
C24 N1 H1N . . 125.9 ?
C23 N2 C25 . . 108.2(2) ?
C23 N2 H2N . . 125.9 ?
C25 N2 H2N . . 125.9 ?
N2 C23 N1 . . 108.8(2) ?
N2 C23 H23 . . 125.6 ?
N1 C23 H23 . . 125.6 ?
C25 C24 N1 . . 107.7(3) ?
C25 C24 H24 . . 126.1 ?
N1 C24 H24 . . 126.1 ?
C26 O6 C27 . . 117.08(17) ?
C26 N3 N3 . 2 119.81(19) ?
C26 N3 H3N . . 121.2(14) ?
N3 N3 H3N 2 . 118.6(14) ?
O5 C26 N3 . . 125.8(2) ?
O5 C26 O6 . . 125.2(2) ?
N3 C26 O6 . . 108.96(18) ?
O6 C27 C29 . . 108.1(2) ?
O6 C27 C28 . . 106.3(2) ?
C29 C27 C28 . . 113.6(3) ?
O6 C27 H27 . . 109.6 ?
C29 C27 H27 . . 109.6 ?
C28 C27 H27 . . 109.6 ?
C27 C28 H28A . . 109.5 ?
C27 C28 H28B . . 109.5 ?
H28A C28 H28B . . 109.5 ?
C27 C28 H28C . . 109.5 ?
H28A C28 H28C . . 109.5 ?
H28B C28 H28C . . 109.5 ?
C27 C29 H29A . . 109.5 ?
C27 C29 H29B . . 109.5 ?
H29A C29 H29B . . 109.5 ?
C27 C29 H29C . . 109.5 ?
H29A C29 H29C . . 109.5 ?
H29B C29 H29C . . 109.5 ?

loop_
_geom_bond_atom_site_label_1
_geom_bond_atom_site_label_2
_geom_bond_site_symmetry_2
_geom_bond_distance
_geom_bond_publ_flag
P1 O3 . 1.4741(13) y
P1 O4 . 1.4759(13) y
P1 O2 . 1.6095(14) y
P1 O1 . 1.6125(14) y
S1 C12 . 1.7782(19) ?
S1 C6 . 1.7827(19) ?
O1 C1 . 1.390(2) ?
O2 C17 . 1.388(2) ?
C1 C2 . 1.399(3) ?
C1 C6 . 1.399(3) ?
C2 C3 . 1.396(3) ?
C2 C7 . 1.538(3) ?
C3 C4 . 1.385(3) ?
C3 H3 . 0.9300 ?
C4 C5 . 1.379(3) ?
C4 C11 . 1.509(3) ?
C5 C6 . 1.385(2) ?
C5 H5 . 0.9300 ?
C7 C8 . 1.522(3) ?
C7 C10 . 1.524(4) ?
C7 C9 . 1.528(3) ?
C8 H8A . 0.9600 ?
C8 H8B . 0.9600 ?
C8 H8C . 0.9600 ?
C9 H9A . 0.9600 ?
C9 H9B . 0.9600 ?
C9 H9C . 0.9600 ?
C25 C24 . 1.311(4) ?
C25 N2 . 1.351(4) ?
C25 H25 . 0.9300 ?
C10 H10A . 0.9600 ?
C10 H10B . 0.9600 ?
C10 H10C . 0.9600 ?
C11 H11A . 0.9600 ?
C11 H11B . 0.9600 ?
C11 H11C . 0.9600 ?
C12 C13 . 1.390(3) ?
C12 C17 . 1.397(3) ?
C13 C14 . 1.377(3) ?
C13 H13 . 0.9300 ?
C14 C15 . 1.389(3) ?
C14 C22 . 1.516(3) ?
C15 C16 . 1.390(3) ?
C15 H15 . 0.9300 ?
C16 C17 . 1.401(3) ?
C16 C18 . 1.544(3) ?
C18 C19 . 1.525(4) ?
C18 C20 . 1.534(4) ?
C18 C21 . 1.541(3) ?
C19 H19A . 0.9600 ?
C19 H19B . 0.9600 ?
C19 H19C . 0.9600 ?
C20 H20A . 0.9600 ?
C20 H20B . 0.9600 ?
C20 H20C . 0.9600 ?
C21 H21A . 0.9600 ?
C21 H21B . 0.9600 ?
C21 H21C . 0.9600 ?
C22 H22A . 0.9600 ?
C22 H22B . 0.9600 ?
C22 H22C . 0.9600 ?
N1 C23 . 1.303(3) ?
N1 C24 . 1.337(3) ?
N1 H1N . 0.8600 ?
N2 C23 . 1.296(3) ?
N2 H2N . 0.8600 ?
C23 H23 . 0.9300 ?
C24 H24 . 0.9300 ?
O5 C26 . 1.205(2) ?
O6 C26 . 1.344(2) ?
O6 C27 . 1.449(3) ?
N3 C26 . 1.335(3) ?
N3 N3 2 1.385(3) ?
N3 H3N . 0.86(2) ?
C27 C29 . 1.487(4) ?
C27 C28 . 1.495(4) ?
C27 H27 . 0.9800 ?
C28 H28A . 0.9600 ?
C28 H28B . 0.9600 ?
C28 H28C . 0.9600 ?
C29 H29A . 0.9600 ?
C29 H29B . 0.9600 ?
C29 H29C . 0.9600 ?

loop_
_geom_hbond_atom_site_label_D
_geom_hbond_atom_site_label_H
_geom_hbond_atom_site_label_A
_geom_hbond_site_symmetry_A
_geom_hbond_distance_DH
_geom_hbond_distance_HA
_geom_hbond_distance_DA
_geom_hbond_angle_DHA
N1 H1N O4 . 0.86 1.79 2.630(2) 166
N2 H2N O3 1_565 0.86 1.94 2.753(2) 158
N3 H3N O3 1_565 0.86(2) 2.01(2) 2.830(2) 159(2)
C23 H23 O5 2 0.93 2.30 2.980(3) 130
